data_4078480
loop_
_publ_author_name
'Jian, Zhongbao'
'Petrov, Alex R.'
'Hangaly, Noa K.'
'Li, Shihui'
'Rong, Weifeng'
'Mou, Zehuai'
'Rufanov, Konstantin A.'
'Harms, Klaus'
'Sundermeyer, J\"org'
'Cui, Dongmei'

_publ_section_title
;
 Phosphazene-Functionalized Cyclopentadienyl and Its Derivatives Ligated
 Rare-Earth Metal Alkyl Complexes: Synthesis, Structures, and Catalysis on
 Ethylene Polymerization
;
_journal_issue 11
_journal_name_full Organometallics
_journal_page_first 4267
_journal_paper_doi 10.1021/om300263p
_journal_volume 31
_journal_year 2012
_chemical_formula_moiety 'C41 H61 N Nd O P Si2'
_chemical_formula_sum 'C41 H61 N Nd O P Si2'
_chemical_formula_weight 815.30
_chemical_name_systematic
; 
 ? 
;
_space_group_IT_number 2
_symmetry_cell_setting triclinic
_symmetry_space_group_name_Hall '-P 1'
_symmetry_space_group_name_H-M 'P -1'
_atom_sites_solution_hydrogens geom
_atom_sites_solution_primary direct
_atom_sites_solution_secondary difmap
_audit_creation_method SHELXL-97
_cell_angle_alpha 103.105(17)
_cell_angle_beta 103.463(17)
_cell_angle_gamma 100.589(16)
_cell_formula_units_Z 2
_cell_length_a 10.5185(15)
_cell_length_b 11.4565(16)
_cell_length_c 19.097(3)
_cell_measurement_reflns_used 8000
_cell_measurement_temperature 180(2)
_cell_measurement_theta_max 25
_cell_measurement_theta_min 2
_cell_volume 2110.7(6)
_computing_cell_refinement 'STOE CELL'
_computing_data_collection 'STOE EXPOSE'
_computing_data_reduction 'STOE INTEGRATE'
_computing_structure_refinement 'SHELXL-97 (Sheldrick, 1997)'
_computing_structure_solution 'SHELXS-97 (Sheldrick, 1990)'
_diffrn_ambient_temperature 180(2)
_diffrn_measured_fraction_theta_full 0.940
_diffrn_measured_fraction_theta_max 0.930
_diffrn_measurement_device_type 'STOE IPDS'
_diffrn_radiation_monochromator graphite
_diffrn_radiation_source 'fine-focus sealed tube'
_diffrn_radiation_type MoK\a
_diffrn_radiation_wavelength 0.71073
_diffrn_reflns_av_R_equivalents 0.0404
_diffrn_reflns_av_sigmaI/netI 0.0327
_diffrn_reflns_limit_h_max 12
_diffrn_reflns_limit_h_min -12
_diffrn_reflns_limit_k_max 14
_diffrn_reflns_limit_k_min -14
_diffrn_reflns_limit_l_max 23
_diffrn_reflns_limit_l_min -23
_diffrn_reflns_number 21608
_diffrn_reflns_theta_full 25.25
_diffrn_reflns_theta_max 25.92
_diffrn_reflns_theta_min 2.29
_exptl_absorpt_coefficient_mu 1.354
_exptl_absorpt_correction_T_max 0.651
_exptl_absorpt_correction_T_min 0.432
_exptl_absorpt_correction_type multi-scan
_exptl_absorpt_process_details 'PLATON (Spek, Blessing)'
_exptl_crystal_colour yellow
_exptl_crystal_density_diffrn 1.283
_exptl_crystal_density_method 'not measured'
_exptl_crystal_description prism
_exptl_crystal_F_000 850
_exptl_crystal_size_max 0.72
_exptl_crystal_size_mid 0.60
_exptl_crystal_size_min 0.40
_refine_diff_density_max 0.508
_refine_diff_density_min -0.491
_refine_diff_density_rms 0.070
_refine_ls_extinction_method none
_refine_ls_goodness_of_fit_ref 1.038
_refine_ls_hydrogen_treatment constr
_refine_ls_matrix_type full
_refine_ls_number_parameters 453
_refine_ls_number_reflns 7652
_refine_ls_number_restraints 36
_refine_ls_restrained_S_all 1.035
_refine_ls_R_factor_all 0.0261
_refine_ls_R_factor_gt 0.0223
_refine_ls_shift/su_max 0.001
_refine_ls_shift/su_mean 0.000
_refine_ls_structure_factor_coef Fsqd
_refine_ls_weighting_details 'calc w=1/[\s^2^(Fo^2^)+(0.0326P)^2^+0.3449P] where P=(Fo^2^+2Fc^2^)/3'
_refine_ls_weighting_scheme calc
_refine_ls_wR_factor_gt 0.0540
_refine_ls_wR_factor_ref 0.0555
_reflns_number_gt 6969
_reflns_number_total 7652
_reflns_threshold_expression >2sigma(I)
_cod_data_source_file om300263p_si_002.cif
_cod_data_source_block 2e
_cod_original_cell_volume 2110.7(5)
_cod_database_code 4078480

loop_
_symmetry_equiv_pos_as_xyz
'x, y, z'
'-x, -y, -z'

loop_
_atom_site_label
_atom_site_type_symbol
_atom_site_fract_x
_atom_site_fract_y
_atom_site_fract_z
_atom_site_U_iso_or_equiv
_atom_site_adp_type
_atom_site_occupancy
_atom_site_symmetry_multiplicity
_atom_site_calc_flag
_atom_site_refinement_flags
_atom_site_disorder_assembly
_atom_site_disorder_group
C1 C 0.8532(2) 0.8789(2) 0.33913(11) 0.0195(4) Uani 1 1 d . A .
C2 C 0.9664(2) 0.9576(2) 0.33047(12) 0.0220(4) Uani 1 1 d . A .
H2 H 1.0583 0.9693 0.3571 0.026 Uiso 1 1 calc R . .
C3 C 0.9185(2) 1.0148(2) 0.27560(13) 0.0256(5) Uani 1 1 d . A .
H3 H 0.9727 1.0713 0.2583 0.031 Uiso 1 1 calc R . .
C4 C 0.7765(2) 0.9744(2) 0.25053(13) 0.0254(5) Uani 1 1 d . A .
H4 H 0.7186 1.0000 0.2141 0.031 Uiso 1 1 calc R . .
C5 C 0.7358(2) 0.8904(2) 0.28847(12) 0.0220(4) Uani 1 1 d . A .
H5 H 0.6454 0.8480 0.2818 0.026 Uiso 1 1 calc R . .
C6 C 0.7510(2) 0.7354(2) 0.43493(11) 0.0233(5) Uani 1 1 d . . .
C7 C 0.6978(2) 0.8341(3) 0.46168(13) 0.0310(5) Uani 1 1 d . . .
H7 H 0.7099 0.9054 0.4442 0.037 Uiso 1 1 calc R . .
C8 C 0.6267(3) 0.8265(3) 0.51434(15) 0.0434(7) Uani 1 1 d . . .
H8 H 0.5897 0.8929 0.5326 0.052 Uiso 1 1 calc R . .
C9 C 0.6098(3) 0.7231(3) 0.54015(15) 0.0475(8) Uani 1 1 d . . .
H9 H 0.5627 0.7195 0.5767 0.057 Uiso 1 1 calc R . .
C10 C 0.6607(3) 0.6249(3) 0.51347(15) 0.0411(7) Uani 1 1 d . . .
H10 H 0.6468 0.5535 0.5309 0.049 Uiso 1 1 calc R . .
C11 C 0.7324(2) 0.6303(3) 0.46094(13) 0.0309(5) Uani 1 1 d . . .
H11 H 0.7685 0.5632 0.4429 0.037 Uiso 1 1 calc R . .
C12 C 1.0237(2) 0.7728(2) 0.43444(11) 0.0208(4) Uani 1 1 d . . .
C13 C 1.0490(2) 0.8070(2) 0.51238(12) 0.0265(5) Uani 1 1 d . . .
H13 H 0.9768 0.8166 0.5335 0.032 Uiso 1 1 calc R . .
C14 C 1.1768(2) 0.8269(3) 0.55895(13) 0.0332(6) Uani 1 1 d . . .
H14 H 1.1925 0.8511 0.6118 0.040 Uiso 1 1 calc R . .
C15 C 1.2828(2) 0.8119(3) 0.52916(13) 0.0332(6) Uani 1 1 d . . .
H15 H 1.3705 0.8232 0.5615 0.040 Uiso 1 1 calc R . .
C16 C 1.2605(2) 0.7802(3) 0.45196(13) 0.0319(5) Uani 1 1 d . . .
H16 H 1.3335 0.7715 0.4315 0.038 Uiso 1 1 calc R . .
C17 C 1.1325(2) 0.7613(2) 0.40463(12) 0.0267(5) Uani 1 1 d . . .
H17 H 1.1180 0.7405 0.3518 0.032 Uiso 1 1 calc R . .
C18 C 0.7471(2) 0.5104(2) 0.28835(11) 0.0195(4) Uani 1 1 d . . .
C19 C 0.8224(2) 0.4196(2) 0.28701(13) 0.0263(5) Uani 1 1 d . . .
C20 C 0.7573(3) 0.2971(2) 0.27591(16) 0.0362(6) Uani 1 1 d . . .
H20 H 0.8081 0.2365 0.2753 0.043 Uiso 1 1 calc R . .
C21 C 0.6205(3) 0.2617(3) 0.26582(17) 0.0407(6) Uani 1 1 d . . .
H21 H 0.5774 0.1776 0.2587 0.049 Uiso 1 1 calc R . .
C22 C 0.5461(3) 0.3500(2) 0.26612(15) 0.0334(5) Uani 1 1 d . . .
H22 H 0.4517 0.3250 0.2589 0.040 Uiso 1 1 calc R . .
C23 C 0.6053(2) 0.4733(2) 0.27654(12) 0.0235(5) Uani 1 1 d . . .
C24 C 0.9736(3) 0.4519(3) 0.29652(16) 0.0356(6) Uani 1 1 d . . .
H24 H 1.0006 0.5396 0.2952 0.043 Uiso 1 1 calc R . .
C25 C 1.0517(3) 0.4437(4) 0.3721(2) 0.0611(9) Uani 1 1 d . . .
H25A H 1.0322 0.3573 0.3734 0.092 Uiso 1 1 calc R . .
H25B H 1.0246 0.4943 0.4120 0.092 Uiso 1 1 calc R . .
H25C H 1.1486 0.4740 0.3796 0.092 Uiso 1 1 calc R . .
C26 C 1.0106(3) 0.3694(3) 0.2321(2) 0.0564(9) Uani 1 1 d . . .
H26A H 0.9523 0.3689 0.1837 0.085 Uiso 1 1 calc R . .
H26B H 0.9978 0.2848 0.2366 0.085 Uiso 1 1 calc R . .
H26C H 1.1051 0.4022 0.2350 0.085 Uiso 1 1 calc R . .
C27 C 0.5163(2) 0.5648(2) 0.27263(13) 0.0271(5) Uani 1 1 d . . .
H27 H 0.5764 0.6503 0.2958 0.033 Uiso 1 1 calc R . .
C28 C 0.4119(3) 0.5478(3) 0.31645(18) 0.0462(7) Uani 1 1 d . . .
H28A H 0.4584 0.5555 0.3687 0.069 Uiso 1 1 calc R . .
H28B H 0.3494 0.4657 0.2936 0.069 Uiso 1 1 calc R . .
H28C H 0.3613 0.6115 0.3149 0.069 Uiso 1 1 calc R . .
C29 C 0.4447(4) 0.5547(3) 0.19151(16) 0.0528(8) Uani 1 1 d . . .
H29A H 0.3879 0.4705 0.1668 0.079 Uiso 1 1 calc R . .
H29B H 0.5119 0.5734 0.1651 0.079 Uiso 1 1 calc R . .
H29C H 0.3882 0.6138 0.1906 0.079 Uiso 1 1 calc R . .
C30 C 0.6983(2) 0.7586(2) 0.08466(13) 0.0296(5) Uani 1 1 d . A .
H30A H 0.6609 0.6715 0.0536 0.035 Uiso 1 1 calc R . .
H30B H 0.6228 0.7859 0.1005 0.035 Uiso 1 1 calc R . .
C31 C 0.8602(4) 0.7849(5) -0.0268(2) 0.0897(16) Uani 1 1 d . . .
H31A H 0.8238 0.6958 -0.0507 0.135 Uiso 1 1 calc R . .
H31B H 0.9469 0.7994 0.0109 0.135 Uiso 1 1 calc R . .
H31C H 0.8736 0.8268 -0.0649 0.135 Uiso 1 1 calc R . .
C32 C 0.8130(5) 1.0161(4) 0.0697(2) 0.0813(14) Uani 1 1 d . . .
H32A H 0.8969 1.0262 0.1085 0.122 Uiso 1 1 calc R . .
H32B H 0.7490 1.0500 0.0930 0.122 Uiso 1 1 calc R . .
H32C H 0.8323 1.0604 0.0335 0.122 Uiso 1 1 calc R . .
C33 C 0.5904(3) 0.8410(4) -0.05895(18) 0.0600(10) Uani 1 1 d . . .
H33A H 0.5266 0.8808 -0.0387 0.090 Uiso 1 1 calc R . .
H33B H 0.5455 0.7544 -0.0866 0.090 Uiso 1 1 calc R . .
H33C H 0.6218 0.8842 -0.0929 0.090 Uiso 1 1 calc R . .
C34 C 1.0950(2) 0.7857(2) 0.18822(13) 0.0285(5) Uani 1 1 d . A .
H34A H 1.1260 0.7180 0.2057 0.034 Uiso 1 1 calc R . .
H34B H 1.0772 0.7588 0.1330 0.034 Uiso 1 1 calc R . .
C35 C 1.3628(3) 0.9121(3) 0.31128(15) 0.0472(7) Uani 1 1 d . . .
H35A H 1.3826 0.8314 0.3095 0.071 Uiso 1 1 calc R . .
H35B H 1.3152 0.9321 0.3491 0.071 Uiso 1 1 calc R . .
H35C H 1.4474 0.9757 0.3245 0.071 Uiso 1 1 calc R . .
C36 C 1.3623(3) 0.8820(3) 0.15178(15) 0.0372(6) Uani 1 1 d . . .
H36A H 1.3140 0.8850 0.1020 0.056 Uiso 1 1 calc R . .
H36B H 1.3825 0.8010 0.1480 0.056 Uiso 1 1 calc R . .
H36C H 1.4467 0.9470 0.1715 0.056 Uiso 1 1 calc R . .
C37 C 1.2264(3) 1.0654(3) 0.2229(2) 0.0554(9) Uani 1 1 d . . .
H37A H 1.1987 1.0948 0.2680 0.083 Uiso 1 1 calc R . .
H37B H 1.1556 1.0621 0.1784 0.083 Uiso 1 1 calc R . .
H37C H 1.3104 1.1221 0.2255 0.083 Uiso 1 1 calc R . .
C38 C 0.7014(3) 0.4386(3) 0.09841(14) 0.0342(6) Uani 1 1 d . . .
H38C H 0.6268 0.4771 0.1056 0.041 Uiso 0.590(17) 1 calc PR A 2
H38D H 0.7055 0.3760 0.1265 0.041 Uiso 0.590(17) 1 calc PR A 2
H38A H 0.6258 0.4748 0.0806 0.041 Uiso 0.410(17) 1 calc PR A 1
H38B H 0.6863 0.4060 0.1404 0.041 Uiso 0.410(17) 1 calc PR A 1
C39 C 0.6827(8) 0.3819(10) 0.0177(4) 0.045(2) Uani 0.590(17) 1 d PU A 2
H39A H 0.6459 0.4332 -0.0133 0.054 Uiso 0.590(17) 1 calc PR A 2
H39B H 0.6222 0.2975 -0.0001 0.054 Uiso 0.590(17) 1 calc PR A 2
C39A C 0.7104(11) 0.3346(11) 0.0343(6) 0.040(2) Uani 0.410(17) 1 d PU A 1
H39C H 0.6200 0.2866 0.0008 0.048 Uiso 0.410(17) 1 calc PR A 1
H39D H 0.7608 0.2779 0.0533 0.048 Uiso 0.410(17) 1 calc PR A 1
C40 C 0.8277(9) 0.3790(8) 0.0163(6) 0.048(2) Uani 0.590(17) 1 d PU A 2
H40A H 0.8577 0.3137 0.0371 0.057 Uiso 0.590(17) 1 calc PR A 2
H40B H 0.8376 0.3676 -0.0349 0.057 Uiso 0.590(17) 1 calc PR A 2
C40A C 0.7894(14) 0.4137(14) -0.0048(6) 0.048(3) Uani 0.410(17) 1 d PU A 1
H40C H 0.7323 0.4577 -0.0326 0.058 Uiso 0.410(17) 1 calc PR A 1
H40D H 0.8291 0.3635 -0.0391 0.058 Uiso 0.410(17) 1 calc PR A 1
C41 C 0.9008(3) 0.5054(3) 0.06626(17) 0.0510(8) Uani 1 1 d . . .
H41C H 0.9959 0.5080 0.0902 0.061 Uiso 0.590(17) 1 calc PR A 2
H41D H 0.8995 0.5669 0.0372 0.061 Uiso 0.590(17) 1 calc PR A 2
H41A H 0.9743 0.4665 0.0834 0.061 Uiso 0.410(17) 1 calc PR A 1
H41B H 0.9397 0.5822 0.0550 0.061 Uiso 0.410(17) 1 calc PR A 1
N1 N 0.81012(17) 0.63638(16) 0.29639(9) 0.0181(4) Uani 1 1 d . A .
O1 O 0.82985(17) 0.53197(16) 0.12296(9) 0.0299(4) Uani 1 1 d . A .
Si1 Si 0.73801(8) 0.84781(8) 0.01998(4) 0.04070(18) Uani 1 1 d . . .
Si2 Si 1.25401(6) 0.90676(6) 0.21693(3) 0.02588(14) Uani 1 1 d . . .
P1 P 0.85569(5) 0.74754(5) 0.37275(3) 0.01742(11) Uani 1 1 d . A .
Nd1 Nd 0.860668(11) 0.752045(10) 0.201348(6) 0.01667(4) Uani 1 1 d . . .

loop_
_atom_site_aniso_label
_atom_site_aniso_U_11
_atom_site_aniso_U_22
_atom_site_aniso_U_33
_atom_site_aniso_U_23
_atom_site_aniso_U_13
_atom_site_aniso_U_12
C1 0.0215(10) 0.0158(12) 0.0208(9) 0.0011(8) 0.0079(8) 0.0061(9)
C2 0.0207(10) 0.0168(12) 0.0260(10) 0.0007(9) 0.0081(9) 0.0037(10)
C3 0.0318(12) 0.0169(12) 0.0325(11) 0.0088(9) 0.0145(10) 0.0075(10)
C4 0.0310(12) 0.0210(13) 0.0288(11) 0.0084(9) 0.0101(9) 0.0135(11)
C5 0.0213(10) 0.0175(12) 0.0285(11) 0.0046(9) 0.0096(9) 0.0073(10)
C6 0.0170(10) 0.0324(14) 0.0192(10) 0.0062(9) 0.0056(8) 0.0035(10)
C7 0.0254(11) 0.0383(16) 0.0292(11) 0.0049(10) 0.0116(10) 0.0084(11)
C8 0.0325(14) 0.066(2) 0.0354(13) 0.0075(13) 0.0177(11) 0.0182(14)
C9 0.0275(13) 0.091(3) 0.0327(13) 0.0236(15) 0.0168(11) 0.0163(15)
C10 0.0270(12) 0.067(2) 0.0376(14) 0.0318(14) 0.0115(11) 0.0080(14)
C11 0.0228(11) 0.0449(17) 0.0280(11) 0.0162(11) 0.0079(9) 0.0076(11)
C12 0.0193(10) 0.0205(12) 0.0213(10) 0.0048(9) 0.0052(8) 0.0044(9)
C13 0.0248(11) 0.0333(14) 0.0212(10) 0.0053(9) 0.0082(9) 0.0082(11)
C14 0.0307(12) 0.0457(17) 0.0183(10) 0.0058(10) 0.0036(9) 0.0060(12)
C15 0.0218(11) 0.0444(17) 0.0291(12) 0.0079(11) 0.0008(9) 0.0096(12)
C16 0.0217(11) 0.0436(17) 0.0284(12) 0.0039(11) 0.0079(9) 0.0103(11)
C17 0.0223(11) 0.0350(15) 0.0212(10) 0.0036(9) 0.0071(9) 0.0078(11)
C18 0.0228(10) 0.0157(12) 0.0194(9) 0.0064(8) 0.0046(8) 0.0036(9)
C19 0.0252(11) 0.0224(13) 0.0324(12) 0.0119(10) 0.0043(9) 0.0079(11)
C20 0.0354(14) 0.0197(14) 0.0524(15) 0.0133(12) 0.0060(12) 0.0092(12)
C21 0.0369(14) 0.0176(15) 0.0623(17) 0.0140(13) 0.0072(13) -0.0003(13)
C22 0.0242(12) 0.0262(15) 0.0448(14) 0.0096(11) 0.0059(10) -0.0003(11)
C23 0.0227(11) 0.0220(13) 0.0239(10) 0.0067(9) 0.0039(9) 0.0043(10)
C24 0.0252(12) 0.0267(15) 0.0555(16) 0.0167(12) 0.0051(11) 0.0100(12)
C25 0.0380(16) 0.065(3) 0.077(2) 0.038(2) -0.0067(15) 0.0118(17)
C26 0.0415(17) 0.049(2) 0.086(2) 0.0177(18) 0.0254(17) 0.0227(16)
C27 0.0212(11) 0.0254(14) 0.0334(12) 0.0064(10) 0.0072(9) 0.0055(10)
C28 0.0311(14) 0.056(2) 0.0593(18) 0.0197(15) 0.0217(13) 0.0151(14)
C29 0.065(2) 0.064(2) 0.0393(15) 0.0175(14) 0.0088(14) 0.0441(19)
C30 0.0294(12) 0.0302(15) 0.0271(11) 0.0108(10) 0.0037(9) 0.0047(11)
C31 0.076(3) 0.158(5) 0.077(3) 0.074(3) 0.047(2) 0.047(3)
C32 0.094(3) 0.063(3) 0.057(2) 0.034(2) -0.009(2) -0.034(2)
C33 0.0522(18) 0.073(3) 0.0503(18) 0.0409(18) -0.0038(15) -0.0011(18)
C34 0.0238(11) 0.0232(14) 0.0331(12) 0.0005(10) 0.0092(9) 0.0007(10)
C35 0.0383(15) 0.062(2) 0.0337(14) 0.0085(14) 0.0095(12) 0.0003(15)
C36 0.0340(13) 0.0350(16) 0.0396(13) 0.0041(12) 0.0183(11) -0.0004(12)
C37 0.0409(16) 0.0298(18) 0.101(3) 0.0168(17) 0.0353(18) 0.0041(15)
C38 0.0319(13) 0.0329(16) 0.0338(13) 0.0023(11) 0.0145(11) 0.0009(12)
C39 0.035(3) 0.050(5) 0.034(3) -0.005(3) 0.010(2) -0.006(3)
C39A 0.035(5) 0.031(5) 0.039(5) -0.007(4) 0.010(4) -0.004(4)
C40 0.044(4) 0.040(4) 0.048(5) -0.013(3) 0.027(4) -0.003(3)
C40A 0.048(6) 0.049(7) 0.026(4) -0.012(4) 0.012(4) -0.013(5)
C41 0.0528(18) 0.0436(19) 0.0464(16) -0.0099(14) 0.0327(15) -0.0083(15)
N1 0.0196(8) 0.0159(10) 0.0192(8) 0.0060(7) 0.0056(7) 0.0039(8)
O1 0.0344(9) 0.0219(9) 0.0300(8) -0.0012(7) 0.0145(7) 0.0031(8)
Si1 0.0348(4) 0.0517(5) 0.0344(4) 0.0253(4) 0.0030(3) 0.0005(4)
Si2 0.0215(3) 0.0234(4) 0.0293(3) 0.0024(3) 0.0099(2) 0.0001(3)
P1 0.0162(2) 0.0188(3) 0.0178(2) 0.0050(2) 0.0060(2) 0.0045(2)
Nd1 0.01798(6) 0.01503(7) 0.01746(6) 0.00466(4) 0.00603(4) 0.00394(5)

loop_
_atom_type_symbol
_atom_type_description
_atom_type_scat_dispersion_real
_atom_type_scat_dispersion_imag
_atom_type_scat_source
C C 0.0033 0.0016 'International Tables Vol C Tables 4.2.6.8 and 6.1.1.4'
H H 0.0000 0.0000 'International Tables Vol C Tables 4.2.6.8 and 6.1.1.4'
N N 0.0061 0.0033 'International Tables Vol C Tables 4.2.6.8 and 6.1.1.4'
Nd Nd -0.1943 3.0179 'International Tables Vol C Tables 4.2.6.8 and 6.1.1.4'
O O 0.0106 0.0060 'International Tables Vol C Tables 4.2.6.8 and 6.1.1.4'
P P 0.1023 0.0942 'International Tables Vol C Tables 4.2.6.8 and 6.1.1.4'
Si Si 0.0817 0.0704 'International Tables Vol C Tables 4.2.6.8 and 6.1.1.4'

loop_
_geom_angle_atom_site_label_1
_geom_angle_atom_site_label_2
_geom_angle_atom_site_label_3
_geom_angle
C2 C1 C5 106.98(18)
C2 C1 P1 125.78(16)
C5 C1 P1 122.42(17)
C2 C1 Nd1 79.00(11)
C5 C1 Nd1 75.94(11)
P1 C1 Nd1 91.80(8)
C3 C2 C1 107.9(2)
C3 C2 Nd1 78.91(13)
C1 C2 Nd1 71.39(12)
C3 C2 H2 126.0
C1 C2 H2 126.0
Nd1 C2 H2 115.8
C2 C3 C4 108.5(2)
C2 C3 Nd1 72.78(13)
C4 C3 Nd1 74.88(13)
C2 C3 H3 125.7
C4 C3 H3 125.7
Nd1 C3 H3 118.5
C5 C4 C3 108.2(2)
C5 C4 Nd1 70.82(12)
C3 C4 Nd1 76.90(13)
C5 C4 H4 125.9
C3 C4 H4 125.9
Nd1 C4 H4 118.3
C4 C5 C1 108.39(19)
C4 C5 Nd1 80.64(12)
C1 C5 Nd1 73.89(11)
C4 C5 H5 125.8
C1 C5 H5 125.8
Nd1 C5 H5 112.1
C7 C6 C11 120.0(2)
C7 C6 P1 120.37(18)
C11 C6 P1 119.41(17)
C8 C7 C6 119.3(3)
C8 C7 H7 120.4
C6 C7 H7 120.4
C9 C8 C7 120.3(3)
C9 C8 H8 119.8
C7 C8 H8 119.8
C10 C9 C8 120.7(2)
C10 C9 H9 119.6
C8 C9 H9 119.6
C9 C10 C11 120.0(3)
C9 C10 H10 120.0
C11 C10 H10 120.0
C10 C11 C6 119.6(2)
C10 C11 H11 120.2
C6 C11 H11 120.2
C13 C12 C17 118.5(2)
C13 C12 P1 121.09(15)
C17 C12 P1 120.38(16)
C14 C13 C12 120.87(19)
C14 C13 H13 119.6
C12 C13 H13 119.6
C13 C14 C15 120.3(2)
C13 C14 H14 119.8
C15 C14 H14 119.8
C14 C15 C16 119.8(2)
C14 C15 H15 120.1
C16 C15 H15 120.1
C17 C16 C15 120.3(2)
C17 C16 H16 119.9
C15 C16 H16 119.9
C16 C17 C12 120.2(2)
C16 C17 H17 119.9
C12 C17 H17 119.9
C19 C18 C23 119.0(2)
C19 C18 N1 120.99(19)
C23 C18 N1 119.87(19)
C20 C19 C18 119.6(2)
C20 C19 C24 118.5(2)
C18 C19 C24 121.9(2)
C21 C20 C19 121.3(2)
C21 C20 H20 119.4
C19 C20 H20 119.4
C20 C21 C22 119.3(3)
C20 C21 H21 120.3
C22 C21 H21 120.3
C23 C22 C21 122.0(2)
C23 C22 H22 119.0
C21 C22 H22 119.0
C22 C23 C18 118.7(2)
C22 C23 C27 119.3(2)
C18 C23 C27 121.9(2)
C25 C24 C19 110.7(2)
C25 C24 C26 110.7(3)
C19 C24 C26 111.9(2)
C25 C24 H24 107.8
C19 C24 H24 107.8
C26 C24 H24 107.8
C24 C25 H25A 109.5
C24 C25 H25B 109.5
H25A C25 H25B 109.5
C24 C25 H25C 109.5
H25A C25 H25C 109.5
H25B C25 H25C 109.5
C24 C26 H26A 109.5
C24 C26 H26B 109.5
H26A C26 H26B 109.5
C24 C26 H26C 109.5
H26A C26 H26C 109.5
H26B C26 H26C 109.5
C29 C27 C23 111.1(2)
C29 C27 C28 109.7(2)
C23 C27 C28 112.5(2)
C29 C27 H27 107.8
C23 C27 H27 107.8
C28 C27 H27 107.8
C27 C28 H28A 109.5
C27 C28 H28B 109.5
H28A C28 H28B 109.5
C27 C28 H28C 109.5
H28A C28 H28C 109.5
H28B C28 H28C 109.5
C27 C29 H29A 109.5
C27 C29 H29B 109.5
H29A C29 H29B 109.5
C27 C29 H29C 109.5
H29A C29 H29C 109.5
H29B C29 H29C 109.5
Si1 C30 Nd1 125.77(12)
Si1 C30 H30A 105.9
Nd1 C30 H30A 105.9
Si1 C30 H30B 105.9
Nd1 C30 H30B 105.9
H30A C30 H30B 106.2
Si1 C31 H31A 109.5
Si1 C31 H31B 109.5
H31A C31 H31B 109.5
Si1 C31 H31C 109.5
H31A C31 H31C 109.5
H31B C31 H31C 109.5
Si1 C32 H32A 109.5
Si1 C32 H32B 109.5
H32A C32 H32B 109.5
Si1 C32 H32C 109.5
H32A C32 H32C 109.5
H32B C32 H32C 109.5
Si1 C33 H33A 109.5
Si1 C33 H33B 109.5
H33A C33 H33B 109.5
Si1 C33 H33C 109.5
H33A C33 H33C 109.5
H33B C33 H33C 109.5
Si2 C34 Nd1 141.02(12)
Si2 C34 H34A 101.8
Nd1 C34 H34A 101.8
Si2 C34 H34B 101.8
Nd1 C34 H34B 101.8
H34A C34 H34B 104.7
Si2 C35 H35A 109.5
Si2 C35 H35B 109.5
H35A C35 H35B 109.5
Si2 C35 H35C 109.5
H35A C35 H35C 109.5
H35B C35 H35C 109.5
Si2 C36 H36A 109.5
Si2 C36 H36B 109.5
H36A C36 H36B 109.5
Si2 C36 H36C 109.5
H36A C36 H36C 109.5
H36B C36 H36C 109.5
Si2 C37 H37A 109.5
Si2 C37 H37B 109.5
H37A C37 H37B 109.5
Si2 C37 H37C 109.5
H37A C37 H37C 109.5
H37B C37 H37C 109.5
O1 C38 C39 104.3(3)
O1 C38 C39A 106.7(4)
C39 C38 C39A 28.9(3)
O1 C38 H38C 110.9
C39 C38 H38C 110.9
C39A C38 H38C 131.9
O1 C38 H38D 110.9
C39 C38 H38D 110.9
C39A C38 H38D 83.6
H38C C38 H38D 108.9
O1 C38 H38A 110.4
C39 C38 H38A 85.1
C39A C38 H38A 110.4
H38C C38 H38A 27.5
H38D C38 H38A 129.7
O1 C38 H38B 110.4
C39 C38 H38B 134.4
C39A C38 H38B 110.4
H38C C38 H38B 83.5
H38D C38 H38B 28.5
H38A C38 H38B 108.6
C38 C39 C40 102.0(7)
C38 C39 H39A 111.4
C40 C39 H39A 111.4
C38 C39 H39B 111.4
C40 C39 H39B 111.4
H39A C39 H39B 109.2
C38 C39A C40A 99.3(10)
C38 C39A H39C 111.9
C40A C39A H39C 111.9
C38 C39A H39D 111.9
C40A C39A H39D 111.9
H39C C39A H39D 109.6
C41 C40 C39 99.5(6)
C41 C40 H40A 111.9
C39 C40 H40A 111.9
C41 C40 H40B 111.9
C39 C40 H40B 111.9
H40A C40 H40B 109.6
C39A C40A C41 99.4(8)
C39A C40A H40C 111.9
C41 C40A H40C 111.9
C39A C40A H40D 111.9
C41 C40A H40D 111.9
H40C C40A H40D 109.6
O1 C41 C40 106.1(3)
O1 C41 C40A 104.7(5)
C40 C41 C40A 27.5(4)
O1 C41 H41C 110.5
C40 C41 H41C 110.5
C40A C41 H41C 133.1
O1 C41 H41D 110.5
C40 C41 H41D 110.5
C40A C41 H41D 86.1
H41C C41 H41D 108.7
O1 C41 H41A 110.8
C40 C41 H41A 85.2
C40A C41 H41A 110.8
H41C C41 H41A 27.0
H41D C41 H41A 128.9
O1 C41 H41B 110.8
C40 C41 H41B 131.5
C40A C41 H41B 110.8
H41C C41 H41B 84.7
H41D C41 H41B 26.4
H41A C41 H41B 108.9
C18 N1 P1 125.42(13)
C18 N1 Nd1 132.66(12)
P1 N1 Nd1 101.69(8)
C41 O1 C38 107.95(18)
C41 O1 Nd1 121.31(15)
C38 O1 Nd1 122.76(13)
C30 Si1 C33 115.00(13)
C30 Si1 C32 111.90(14)
C33 Si1 C32 105.70(19)
C30 Si1 C31 109.83(16)
C33 Si1 C31 105.04(19)
C32 Si1 C31 109.0(2)
C34 Si2 C37 112.87(13)
C34 Si2 C35 111.26(13)
C37 Si2 C35 107.30(17)
C34 Si2 C36 113.65(11)
C37 Si2 C36 106.10(13)
C35 Si2 C36 105.12(13)
N1 P1 C1 102.39(9)
N1 P1 C6 115.27(10)
C1 P1 C6 112.44(10)
N1 P1 C12 117.11(9)
C1 P1 C12 107.12(11)
C6 P1 C12 102.55(10)
N1 P1 Nd1 49.79(6)
C1 P1 Nd1 55.81(6)
C6 P1 Nd1 145.43(7)
C12 P1 Nd1 111.96(7)
C30 Nd1 C34 110.18(8)
C30 Nd1 O1 81.83(8)
C34 Nd1 O1 84.63(7)
C30 Nd1 N1 127.36(7)
C34 Nd1 N1 117.22(7)
O1 Nd1 N1 81.11(5)
C30 Nd1 C1 120.57(7)
C34 Nd1 C1 112.44(7)
O1 Nd1 C1 140.57(6)
N1 Nd1 C1 59.47(6)
C30 Nd1 C5 90.64(7)
C34 Nd1 C5 133.56(7)
O1 Nd1 C5 140.66(6)
N1 Nd1 C5 73.09(6)
C1 Nd1 C5 30.17(6)
C30 Nd1 C2 122.46(8)
C34 Nd1 C2 86.31(7)
O1 Nd1 C2 155.71(6)
N1 Nd1 C2 83.12(6)
C1 Nd1 C2 29.61(6)
C5 Nd1 C2 48.44(6)
C30 Nd1 C4 77.09(8)
C34 Nd1 C4 115.07(7)
O1 Nd1 C4 155.05(7)
N1 Nd1 C4 101.24(6)
C1 Nd1 C4 48.08(6)
C5 Nd1 C4 28.54(6)
C2 Nd1 C4 47.17(7)
C30 Nd1 C3 95.23(8)
C34 Nd1 C3 88.67(7)
O1 Nd1 C3 171.23(5)
N1 Nd1 C3 107.07(6)
C1 Nd1 C3 47.73(6)
C5 Nd1 C3 47.23(6)
C2 Nd1 C3 28.31(6)
C4 Nd1 C3 28.22(7)
C30 Nd1 P1 137.07(6)
C34 Nd1 P1 112.15(6)
O1 Nd1 P1 108.77(4)
N1 Nd1 P1 28.53(4)
C1 Nd1 P1 32.39(5)
C5 Nd1 P1 54.32(5)
C2 Nd1 P1 54.69(5)
C4 Nd1 P1 79.00(5)
C3 Nd1 P1 79.02(5)

loop_
_geom_bond_atom_site_label_1
_geom_bond_atom_site_label_2
_geom_bond_distance
C1 C2 1.423(3)
C1 C5 1.428(3)
C1 P1 1.768(2)
C1 Nd1 2.729(2)
C2 C3 1.403(3)
C2 Nd1 2.827(2)
C2 H2 0.9500
C3 C4 1.410(3)
C3 Nd1 2.904(2)
C3 H3 0.9500
C4 C5 1.394(3)
C4 Nd1 2.879(2)
C4 H4 0.9500
C5 Nd1 2.755(2)
C5 H5 0.9500
C6 C7 1.398(3)
C6 C11 1.402(3)
C6 P1 1.809(2)
C7 C8 1.394(3)
C7 H7 0.9500
C8 C9 1.381(5)
C8 H8 0.9500
C9 C10 1.378(5)
C9 H9 0.9500
C10 C11 1.394(3)
C10 H10 0.9500
C11 H11 0.9500
C12 C13 1.397(3)
C12 C17 1.405(3)
C12 P1 1.812(2)
C13 C14 1.375(3)
C13 H13 0.9500
C14 C15 1.385(3)
C14 H14 0.9500
C15 C16 1.388(3)
C15 H15 0.9500
C16 C17 1.384(3)
C16 H16 0.9500
C17 H17 0.9500
C18 C19 1.418(3)
C18 C23 1.422(3)
C18 N1 1.430(3)
C19 C20 1.389(4)
C19 C24 1.522(3)
C20 C21 1.375(4)
C20 H20 0.9500
C21 C22 1.388(4)
C21 H21 0.9500
C22 C23 1.383(4)
C22 H22 0.9500
C23 C27 1.532(3)
C24 C25 1.518(4)
C24 C26 1.547(4)
C24 H24 1.0000
C25 H25A 0.9800
C25 H25B 0.9800
C25 H25C 0.9800
C26 H26A 0.9800
C26 H26B 0.9800
C26 H26C 0.9800
C27 C29 1.525(4)
C27 C28 1.539(3)
C27 H27 1.0000
C28 H28A 0.9800
C28 H28B 0.9800
C28 H28C 0.9800
C29 H29A 0.9800
C29 H29B 0.9800
C29 H29C 0.9800
C30 Si1 1.844(2)
C30 Nd1 2.498(2)
C30 H30A 0.9900
C30 H30B 0.9900
C31 Si1 1.885(4)
C31 H31A 0.9800
C31 H31B 0.9800
C31 H31C 0.9800
C32 Si1 1.872(4)
C32 H32A 0.9800
C32 H32B 0.9800
C32 H32C 0.9800
C33 Si1 1.871(3)
C33 H33A 0.9800
C33 H33B 0.9800
C33 H33C 0.9800
C34 Si2 1.843(2)
C34 Nd1 2.504(2)
C34 H34A 0.9900
C34 H34B 0.9900
C35 Si2 1.877(3)
C35 H35A 0.9800
C35 H35B 0.9800
C35 H35C 0.9800
C36 Si2 1.882(2)
C36 H36A 0.9800
C36 H36B 0.9800
C36 H36C 0.9800
C37 Si2 1.875(3)
C37 H37A 0.9800
C37 H37B 0.9800
C37 H37C 0.9800
C38 O1 1.462(3)
C38 C39 1.481(6)
C38 C39A 1.537(9)
C38 H38C 0.9900
C38 H38D 0.9900
C38 H38A 0.9900
C38 H38B 0.9900
C39 C40 1.537(13)
C39 H39A 0.9900
C39 H39B 0.9900
C39A C40A 1.545(19)
C39A H39C 0.9900
C39A H39D 0.9900
C40 C41 1.490(8)
C40 H40A 0.9900
C40 H40B 0.9900
C40A C41 1.575(11)
C40A H40C 0.9900
C40A H40D 0.9900
C41 O1 1.460(3)
C41 H41C 0.9900
C41 H41D 0.9900
C41 H41A 0.9900
C41 H41B 0.9900
N1 P1 1.6082(18)
N1 Nd1 2.5717(17)
O1 Nd1 2.5426(17)
P1 Nd1 3.2978(7)

loop_
_geom_torsion_atom_site_label_1
_geom_torsion_atom_site_label_2
_geom_torsion_atom_site_label_3
_geom_torsion_atom_site_label_4
_geom_torsion
C5 C1 C2 C3 -0.2(2)
P1 C1 C2 C3 155.44(16)
Nd1 C1 C2 C3 71.22(15)
C5 C1 C2 Nd1 -71.45(14)
P1 C1 C2 Nd1 84.22(15)
C1 C2 C3 C4 0.8(2)
Nd1 C2 C3 C4 66.94(16)
C1 C2 C3 Nd1 -66.11(14)
C2 C3 C4 C5 -1.1(3)
Nd1 C3 C4 C5 64.43(15)
C2 C3 C4 Nd1 -65.55(15)
C3 C4 C5 C1 1.0(2)
Nd1 C4 C5 C1 69.44(14)
C3 C4 C5 Nd1 -68.47(16)
C2 C1 C5 C4 -0.5(2)
P1 C1 C5 C4 -157.14(15)
Nd1 C1 C5 C4 -74.07(15)
C2 C1 C5 Nd1 73.61(14)
P1 C1 C5 Nd1 -83.06(13)
C11 C6 C7 C8 0.1(4)
P1 C6 C7 C8 -174.73(19)
C6 C7 C8 C9 0.4(4)
C7 C8 C9 C10 -1.1(4)
C8 C9 C10 C11 1.3(4)
C9 C10 C11 C6 -0.7(4)
C7 C6 C11 C10 0.0(4)
P1 C6 C11 C10 174.94(19)
C17 C12 C13 C14 -1.1(4)
P1 C12 C13 C14 -179.6(2)
C12 C13 C14 C15 -0.8(4)
C13 C14 C15 C16 2.0(4)
C14 C15 C16 C17 -1.2(4)
C15 C16 C17 C12 -0.6(4)
C13 C12 C17 C16 1.8(4)
P1 C12 C17 C16 -179.7(2)
C23 C18 C19 C20 -1.4(3)
N1 C18 C19 C20 -177.2(2)
C23 C18 C19 C24 177.8(2)
N1 C18 C19 C24 2.0(3)
C18 C19 C20 C21 0.3(4)
C24 C19 C20 C21 -179.0(3)
C19 C20 C21 C22 0.6(4)
C20 C21 C22 C23 -0.2(4)
C21 C22 C23 C18 -0.9(4)
C21 C22 C23 C27 177.2(2)
C19 C18 C23 C22 1.7(3)
N1 C18 C23 C22 177.59(19)
C19 C18 C23 C27 -176.36(19)
N1 C18 C23 C27 -0.5(3)
C20 C19 C24 C25 -71.6(3)
C18 C19 C24 C25 109.1(3)
C20 C19 C24 C26 52.4(3)
C18 C19 C24 C26 -126.9(3)
C22 C23 C27 C29 -78.5(3)
C18 C23 C27 C29 99.6(3)
C22 C23 C27 C28 45.0(3)
C18 C23 C27 C28 -136.9(2)
O1 C38 C39 C40 37.6(10)
C39A C38 C39 C40 -61.2(12)
O1 C38 C39A C40A -37.8(13)
C39 C38 C39A C40A 51.6(13)
C38 C39 C40 C41 -44.2(12)
C38 C39A C40A C41 45.0(14)
C39 C40 C41 O1 34.7(10)
C39 C40 C41 C40A -56.2(13)
C39A C40A C41 O1 -38.8(14)
C39A C40A C41 C40 58.1(13)
C19 C18 N1 P1 -101.3(2)
C23 C18 N1 P1 83.0(2)
C19 C18 N1 Nd1 85.3(2)
C23 C18 N1 Nd1 -90.4(2)
C40 C41 O1 C38 -12.6(6)
C40A C41 O1 C38 16.0(8)
C40 C41 O1 Nd1 -162.2(6)
C40A C41 O1 Nd1 -133.7(7)
C39 C38 O1 C41 -16.2(6)
C39A C38 O1 C41 13.7(7)
C39 C38 O1 Nd1 132.9(5)
C39A C38 O1 Nd1 162.8(6)
Nd1 C30 Si1 C33 -176.04(18)
Nd1 C30 Si1 C32 -55.4(2)
Nd1 C30 Si1 C31 65.8(2)
Nd1 C34 Si2 C37 -34.1(3)
Nd1 C34 Si2 C35 86.6(2)
Nd1 C34 Si2 C36 -154.95(19)
C18 N1 P1 C1 -154.97(17)
Nd1 N1 P1 C1 20.08(10)
C18 N1 P1 C6 -32.6(2)
Nd1 N1 P1 C6 142.49(9)
C18 N1 P1 C12 88.21(18)
Nd1 N1 P1 C12 -96.74(10)
C18 N1 P1 Nd1 -175.0(2)
C2 C1 P1 N1 -96.20(19)
C5 C1 P1 N1 55.97(17)
Nd1 C1 P1 N1 -18.48(9)
C2 C1 P1 C6 139.49(18)
C5 C1 P1 C6 -68.34(18)
Nd1 C1 P1 C6 -142.79(9)
C2 C1 P1 C12 27.6(2)
C5 C1 P1 C12 179.74(15)
Nd1 C1 P1 C12 105.29(8)
C2 C1 P1 Nd1 -77.72(17)
C5 C1 P1 Nd1 74.45(16)
C7 C6 P1 N1 -127.74(19)
C11 C6 P1 N1 57.4(2)
C7 C6 P1 C1 -10.9(2)
C11 C6 P1 C1 174.23(18)
C7 C6 P1 C12 103.8(2)
C11 C6 P1 C12 -71.0(2)
C7 C6 P1 Nd1 -72.7(2)
C11 C6 P1 Nd1 112.40(18)
C13 C12 P1 N1 -142.31(19)
C17 C12 P1 N1 39.2(2)
C13 C12 P1 C1 103.5(2)
C17 C12 P1 C1 -75.0(2)
C13 C12 P1 C6 -15.1(2)
C17 C12 P1 C6 166.5(2)
C13 C12 P1 Nd1 162.83(17)
C17 C12 P1 Nd1 -15.6(2)
Si1 C30 Nd1 C34 -29.13(18)
Si1 C30 Nd1 O1 -110.29(15)
Si1 C30 Nd1 N1 177.53(11)
Si1 C30 Nd1 C1 104.47(15)
Si1 C30 Nd1 C5 108.47(15)
Si1 C30 Nd1 C2 69.65(17)
Si1 C30 Nd1 C4 83.14(15)
Si1 C30 Nd1 C3 61.38(15)
Si1 C30 Nd1 P1 140.87(10)
Si2 C34 Nd1 C30 101.7(2)
Si2 C34 Nd1 O1 -179.1(2)
Si2 C34 Nd1 N1 -101.9(2)
Si2 C34 Nd1 C1 -35.9(2)
Si2 C34 Nd1 C5 -9.8(3)
Si2 C34 Nd1 C2 -21.6(2)
Si2 C34 Nd1 C4 16.9(2)
Si2 C34 Nd1 C3 6.6(2)
Si2 C34 Nd1 P1 -71.0(2)
C41 O1 Nd1 C30 79.5(2)
C38 O1 Nd1 C30 -65.62(17)
C41 O1 Nd1 C34 -31.8(2)
C38 O1 Nd1 C34 -176.94(18)
C41 O1 Nd1 N1 -150.5(2)
C38 O1 Nd1 N1 64.39(17)
C41 O1 Nd1 C1 -151.1(2)
C38 O1 Nd1 C1 63.8(2)
C41 O1 Nd1 C5 160.5(2)
C38 O1 Nd1 C5 15.3(2)
C41 O1 Nd1 C2 -100.4(2)
C38 O1 Nd1 C2 114.5(2)
C41 O1 Nd1 C4 112.0(2)
C38 O1 Nd1 C4 -33.2(2)
C41 O1 Nd1 C3 8.5(5)
C38 O1 Nd1 C3 -136.6(4)
C41 O1 Nd1 P1 -143.4(2)
C38 O1 Nd1 P1 71.47(17)
C18 N1 Nd1 C30 52.9(2)
P1 N1 Nd1 C30 -121.62(10)
C18 N1 Nd1 C34 -98.85(18)
P1 N1 Nd1 C34 86.64(10)
C18 N1 Nd1 O1 -19.63(17)
P1 N1 Nd1 O1 165.86(9)
C18 N1 Nd1 C1 159.91(19)
P1 N1 Nd1 C1 -14.61(7)
C18 N1 Nd1 C5 130.34(18)
P1 N1 Nd1 C5 -44.17(8)
C18 N1 Nd1 C2 178.91(18)
P1 N1 Nd1 C2 4.40(8)
C18 N1 Nd1 C4 135.14(17)
P1 N1 Nd1 C4 -39.37(9)
C18 N1 Nd1 C3 163.64(17)
P1 N1 Nd1 C3 -10.87(10)
C18 N1 Nd1 P1 174.5(2)
C2 C1 Nd1 C30 -102.84(14)
C5 C1 Nd1 C30 7.98(15)
P1 C1 Nd1 C30 131.01(9)
C2 C1 Nd1 C34 29.81(15)
C5 C1 Nd1 C34 140.63(13)
P1 C1 Nd1 C34 -96.34(10)
C2 C1 Nd1 O1 139.86(12)
C5 C1 Nd1 O1 -109.32(14)
P1 C1 Nd1 O1 13.71(14)
C2 C1 Nd1 N1 139.14(14)
C5 C1 Nd1 N1 -110.05(14)
P1 C1 Nd1 N1 12.99(7)
C2 C1 Nd1 C5 -110.82(18)
P1 C1 Nd1 C5 123.04(16)
C5 C1 Nd1 C2 110.82(18)
P1 C1 Nd1 C2 -126.15(16)
C2 C1 Nd1 C4 -74.39(14)
C5 C1 Nd1 C4 36.43(12)
P1 C1 Nd1 C4 159.47(13)
C2 C1 Nd1 C3 -36.03(12)
C5 C1 Nd1 C3 74.78(14)
P1 C1 Nd1 C3 -162.18(13)
C2 C1 Nd1 P1 126.15(16)
C5 C1 Nd1 P1 -123.04(16)
C4 C5 Nd1 C30 -60.78(15)
C1 C5 Nd1 C30 -173.14(13)
C4 C5 Nd1 C34 58.35(18)
C1 C5 Nd1 C34 -54.01(16)
C4 C5 Nd1 O1 -138.62(13)
C1 C5 Nd1 O1 109.01(14)
C4 C5 Nd1 N1 170.11(15)
C1 C5 Nd1 N1 57.75(12)
C4 C5 Nd1 C1 112.4(2)
C4 C5 Nd1 C2 74.25(15)
C1 C5 Nd1 C2 -38.11(12)
C1 C5 Nd1 C4 -112.4(2)
C4 C5 Nd1 C3 35.76(13)
C1 C5 Nd1 C3 -76.60(14)
C4 C5 Nd1 P1 145.93(16)
C1 C5 Nd1 P1 33.57(11)
C3 C2 Nd1 C30 -17.58(15)
C1 C2 Nd1 C30 95.78(14)
C3 C2 Nd1 C34 94.06(14)
C1 C2 Nd1 C34 -152.59(14)
C3 C2 Nd1 O1 162.28(13)
C1 C2 Nd1 O1 -84.36(18)
C3 C2 Nd1 N1 -147.94(13)
C1 C2 Nd1 N1 -34.59(12)
C3 C2 Nd1 C1 -113.36(19)
C3 C2 Nd1 C5 -74.47(14)
C1 C2 Nd1 C5 38.89(12)
C3 C2 Nd1 C4 -35.64(12)
C1 C2 Nd1 C4 77.72(13)
C1 C2 Nd1 C3 113.36(19)
C3 C2 Nd1 P1 -145.37(14)
C1 C2 Nd1 P1 -32.01(11)
C5 C4 Nd1 C30 116.45(15)
C3 C4 Nd1 C30 -128.68(14)
C5 C4 Nd1 C34 -137.07(14)
C3 C4 Nd1 C34 -22.21(15)
C5 C4 Nd1 O1 83.42(19)
C3 C4 Nd1 O1 -161.71(13)
C5 C4 Nd1 N1 -9.64(15)
C3 C4 Nd1 N1 105.22(13)
C5 C4 Nd1 C1 -38.66(13)
C3 C4 Nd1 C1 76.21(14)
C3 C4 Nd1 C5 114.9(2)
C5 C4 Nd1 C2 -79.11(15)
C3 C4 Nd1 C2 35.76(12)
C5 C4 Nd1 C3 -114.9(2)
C5 C4 Nd1 P1 -27.62(13)
C3 C4 Nd1 P1 87.24(12)
C2 C3 Nd1 C30 165.17(13)
C4 C3 Nd1 C30 49.83(14)
C2 C3 Nd1 C34 -84.68(14)
C4 C3 Nd1 C34 159.97(14)
C2 C3 Nd1 O1 -124.8(4)
C4 C3 Nd1 O1 119.8(4)
C2 C3 Nd1 N1 33.45(14)
C4 C3 Nd1 N1 -81.90(13)
C2 C3 Nd1 C1 37.80(12)
C4 C3 Nd1 C1 -77.55(14)
C2 C3 Nd1 C5 79.15(14)
C4 C3 Nd1 C5 -36.20(12)
C4 C3 Nd1 C2 -115.35(19)
C2 C3 Nd1 C4 115.35(19)
C2 C3 Nd1 P1 28.19(12)
C4 C3 Nd1 P1 -87.16(12)
N1 P1 Nd1 C30 83.56(12)
C1 P1 Nd1 C30 -72.52(13)
C6 P1 Nd1 C30 7.55(17)
C12 P1 Nd1 C30 -168.83(12)
N1 P1 Nd1 C34 -106.58(10)
C1 P1 Nd1 C34 97.34(11)
C6 P1 Nd1 C34 177.41(15)
C12 P1 Nd1 C34 1.03(10)
N1 P1 Nd1 O1 -14.77(9)
C1 P1 Nd1 O1 -170.85(9)
C6 P1 Nd1 O1 -90.78(15)
C12 P1 Nd1 O1 92.84(9)
C1 P1 Nd1 N1 -156.08(12)
C6 P1 Nd1 N1 -76.01(16)
C12 P1 Nd1 N1 107.61(11)
N1 P1 Nd1 C1 156.08(12)
C6 P1 Nd1 C1 80.07(17)
C12 P1 Nd1 C1 -96.31(12)
N1 P1 Nd1 C5 124.84(10)
C1 P1 Nd1 C5 -31.24(10)
C6 P1 Nd1 C5 48.83(16)
C12 P1 Nd1 C5 -127.55(10)
N1 P1 Nd1 C2 -174.65(10)
C1 P1 Nd1 C2 29.27(10)
C6 P1 Nd1 C2 109.34(15)
C12 P1 Nd1 C2 -67.04(10)
N1 P1 Nd1 C4 140.66(9)
C1 P1 Nd1 C4 -15.42(10)
C6 P1 Nd1 C4 64.65(15)
C12 P1 Nd1 C4 -111.73(9)
N1 P1 Nd1 C3 169.42(9)
C1 P1 Nd1 C3 13.34(10)
C6 P1 Nd1 C3 93.41(15)
C12 P1 Nd1 C3 -82.97(9)
